data_1559620
loop_
_publ_author_name
'Fujimoto, Ayako'
'Fujinaga, Noriko'
'Nishimura, Ryo'
'Hatano, Eri'
'Kono, Luna'
'Nagai, Akira'
'Sekine, Akiko'
'Hattori, Yohei'
'Kojima, Yuko'
'Yasuda, Nobuhiro'
'Morimoto, Masakazu'
'Yokojima, Satoshi'
'Nakamura, Shinichiro'
'Feringa, Ben L.'
'Uchida, Kingo'

_publ_section_title
;
 Photoinduced swing of a diarylethene thin broad sword shaped crystal: a
 study on the detailed mechanism
;
_journal_issue 45
_journal_name_full 'Chemical Science'
_journal_page_first 12307
_journal_page_last 12315
_journal_paper_doi 10.1039/D0SC05388K
_journal_volume 11
_journal_year 2020
_chemical_absolute_configuration ad
_chemical_formula_sum 'C33 H28 F6 N2 O2 S2'
_chemical_formula_weight 662.69
_chemical_melting_point 271.8(6)
_chemical_name_systematic 1,2-Bis(2-methyl-5-{[((R)-1-phenylethyl)amino]carbonyl}thien-3-yl)perfluorocyclopentene
_chemical_properties_physical Photo-sensitive
_space_group_crystal_system monoclinic
_space_group_IT_number 4
_space_group_name_Hall 'P 2yb'
_space_group_name_H-M_alt 'P 1 21 1'
_atom_sites_solution_hydrogens geom
_audit_creation_method SHELXL-2014/7
_audit_update_record
;
2019-07-04 deposited with the CCDC.	2020-10-14 downloaded from the CCDC.
;
_cell_angle_alpha 90
_cell_angle_beta 107.233(4)
_cell_angle_gamma 90
_cell_formula_units_Z 4
_cell_length_a 12.3940(9)
_cell_length_b 14.5843(5)
_cell_length_c 19.4720(7)
_cell_measurement_reflns_used 18971
_cell_measurement_temperature 173(2)
_cell_measurement_theta_max 27.969
_cell_measurement_theta_min 1.205
_cell_volume 3361.7(3)
_computing_structure_refinement 'SHELXL-2014/7 (Sheldrick, 2014)'
_diffrn_ambient_temperature 173(2)
_diffrn_detector_area_resol_mean 13.33
_diffrn_measured_fraction_theta_full 0.996
_diffrn_measured_fraction_theta_max 0.996
_diffrn_measurement_device_type 'DECTRIS EIGER X 1M'
_diffrn_measurement_method 'Shutterless \w scans'
_diffrn_radiation_monochromator 'Si(111) Channel Cut'
_diffrn_radiation_source 'Synchrotron radiation SPring-8 BL40XU'
_diffrn_radiation_type Synchrotron
_diffrn_radiation_wavelength 0.78229
_diffrn_reflns_av_R_equivalents 0.1116
_diffrn_reflns_av_unetI/netI 0.1832
_diffrn_reflns_Laue_measured_fraction_full 0.996
_diffrn_reflns_Laue_measured_fraction_max 0.996
_diffrn_reflns_limit_h_max 14
_diffrn_reflns_limit_h_min -14
_diffrn_reflns_limit_k_max 17
_diffrn_reflns_limit_k_min -15
_diffrn_reflns_limit_l_max 23
_diffrn_reflns_limit_l_min -22
_diffrn_reflns_number 18971
_diffrn_reflns_point_group_measured_fraction_full 0.814
_diffrn_reflns_point_group_measured_fraction_max 0.814
_diffrn_reflns_theta_full 27.969
_diffrn_reflns_theta_max 27.969
_diffrn_reflns_theta_min 1.205
_exptl_absorpt_coefficient_mu 0.285
_exptl_crystal_colour colourless
_exptl_crystal_density_diffrn 1.309
_exptl_crystal_description thin
_exptl_crystal_F_000 1368
_exptl_crystal_recrystallization_method Sublimation
_exptl_crystal_size_max 0.290
_exptl_crystal_size_mid 0.028
_exptl_crystal_size_min 0.007
_refine_diff_density_max 0.353
_refine_diff_density_min -0.324
_refine_diff_density_rms 0.075
_refine_ls_abs_structure_details
;
 Flack x determined using 1286 quotients [(I+)-(I-)]/[(I+)+(I-)]
 (Parsons, Flack and Wagner, Acta Cryst. B69 (2013) 249-259).
;
_refine_ls_abs_structure_Flack 0.03(9)
_refine_ls_extinction_coef 0.018(2)
_refine_ls_extinction_expression Fc^*^=kFc[1+0.001xFc^2^\l^3^/sin(2\q)]^-1/4^
_refine_ls_extinction_method 'SHELXL-2014/7 (Sheldrick 2014'
_refine_ls_goodness_of_fit_ref 1.052
_refine_ls_hydrogen_treatment constr
_refine_ls_matrix_type full
_refine_ls_number_parameters 823
_refine_ls_number_reflns 9876
_refine_ls_number_restraints 1
_refine_ls_restrained_S_all 1.052
_refine_ls_R_factor_all 0.1727
_refine_ls_R_factor_gt 0.0779
_refine_ls_shift/su_max 0.000
_refine_ls_shift/su_mean 0.000
_refine_ls_structure_factor_coef Fsqd
_refine_ls_weighting_details 'w=1/[\s^2^(Fo^2^)+(0.0809P)^2^+0.7353P] where P=(Fo^2^+2Fc^2^)/3'
_refine_ls_weighting_scheme calc
_refine_ls_wR_factor_gt 0.1738
_refine_ls_wR_factor_ref 0.2467
_reflns_Friedel_coverage 0.567
_reflns_Friedel_fraction_full 0.615
_reflns_Friedel_fraction_max 0.615
_reflns_number_gt 4731
_reflns_number_total 9876
_reflns_threshold_expression 'I > 2\s(I)'
_cod_data_source_file d0sc05388k4.cif
_cod_data_source_block 1oRR_23
_cod_depositor_comments
;
The following automatic conversions were performed:

data item '_chemical_melting_point' value '271.2-272.4' was changed
to '271.8(6)' -- the average value was taken and precision was
estimated.

Automatic conversion script
Id: cif_fix_values 7556 2019-12-06 15:28:31Z antanas 
;
_cod_original_sg_symbol_H-M 'P 21'
_cod_database_code 1559620
_shelx_shelxl_version_number 2014/7
_shelx_space_group_comment
;
The symmetry employed for this shelxl refinement is uniquely defined
by the following loop, which should always be used as a source of
symmetry information in preference to the above space-group names.
They are only intended as comments.
;
_shelx_estimated_absorpt_t_min 0.922
_shelx_estimated_absorpt_t_max 0.998

loop_
_space_group_symop_operation_xyz
'x, y, z'
'-x, y+1/2, -z'

loop_
_atom_site_label
_atom_site_type_symbol
_atom_site_fract_x
_atom_site_fract_y
_atom_site_fract_z
_atom_site_U_iso_or_equiv
_atom_site_adp_type
_atom_site_occupancy
_atom_site_site_symmetry_order
_atom_site_calc_flag
_atom_site_refinement_flags_posn
_atom_site_refinement_flags_adp
_atom_site_refinement_flags_occupancy
_atom_site_disorder_assembly
_atom_site_disorder_group
S1 S 0.8061(3) 1.2037(2) 0.42100(19) 0.0757(11) Uani 1 1 d . . . . .
S2 S 0.6358(3) 1.2501(3) 0.6638(2) 0.0887(13) Uani 1 1 d . . . . .
O1 O 0.7144(7) 1.1578(5) 0.2683(4) 0.063(2) Uani 1 1 d . . . . .
O2 O 0.7481(7) 1.2144(6) 0.8175(4) 0.069(2) Uani 1 1 d . . . . .
N1 N 0.5904(7) 1.2755(6) 0.2353(5) 0.048(2) Uani 1 1 d . . . . .
H1 H 0.5617 1.3253 0.2484 0.057 Uiso 1 1 calc R U . . .
N2 N 0.8693(8) 1.3333(7) 0.8394(5) 0.060(3) Uani 1 1 d . . . . .
H2 H 0.8965 1.3801 0.8213 0.072 Uiso 1 1 calc R U . . .
C1 C 0.4737(12) 1.3148(8) 0.1159(6) 0.067(4) Uani 1 1 d . . . . .
H1A H 0.4113 1.3285 0.1356 0.101 Uiso 1 1 calc R U . . .
H1B H 0.4431 1.2936 0.0662 0.101 Uiso 1 1 calc R U . . .
H1C H 0.5187 1.3703 0.1170 0.101 Uiso 1 1 calc R U . . .
C2 C 0.5473(11) 1.2410(8) 0.1604(6) 0.059(3) Uani 1 1 d . . . . .
H2A H 0.6135 1.2319 0.1417 0.070 Uiso 1 1 calc R U . . .
C3 C 0.6734(10) 1.2299(8) 0.2826(7) 0.054(3) Uani 1 1 d . . . . .
C4 C 0.7145(9) 1.2693(7) 0.3557(6) 0.052(3) Uani 1 1 d . . . . .
C5 C 0.6977(9) 1.3525(7) 0.3814(6) 0.051(3) Uani 1 1 d . . . . .
H5 H 0.6540 1.3997 0.3525 0.062 Uiso 1 1 calc R U . . .
C6 C 0.7527(11) 1.3618(7) 0.4567(6) 0.060(3) Uani 1 1 d . . . . .
C7 C 0.8180(12) 1.2866(8) 0.4862(7) 0.075(4) Uani 1 1 d . . . . .
C8 C 0.8906(14) 1.2688(10) 0.5613(8) 0.098(5) Uani 1 1 d . . . . .
H8A H 0.9238 1.3266 0.5834 0.147 Uiso 1 1 calc R U . . .
H8B H 0.9510 1.2260 0.5603 0.147 Uiso 1 1 calc R U . . .
H8C H 0.8446 1.2421 0.5894 0.147 Uiso 1 1 calc R U . . .
C9 C 0.7445(11) 1.4451(8) 0.4954(7) 0.067(4) Uani 1 1 d . . . . .
C10 C 0.7467(17) 1.5355(9) 0.4603(8) 0.086(5) Uani 1 1 d . . . . .
C11 C 0.7590(16) 1.6061(9) 0.5189(8) 0.088(5) Uani 1 1 d . . . . .
C12 C 0.7279(16) 1.5558(10) 0.5804(9) 0.088(5) Uani 1 1 d . . . . .
C13 C 0.7302(10) 1.4566(8) 0.5616(7) 0.062(3) Uani 1 1 d . . . . .
C14 C 0.5467(14) 1.3019(12) 0.5189(8) 0.106(6) Uani 1 1 d . . . . .
H14A H 0.5306 1.3592 0.4914 0.159 Uiso 1 1 calc R U . . .
H14B H 0.4768 1.2781 0.5259 0.159 Uiso 1 1 calc R U . . .
H14C H 0.5775 1.2568 0.4924 0.159 Uiso 1 1 calc R U . . .
C15 C 0.6315(12) 1.3199(9) 0.5910(7) 0.076(4) Uani 1 1 d . . . . .
C16 C 0.7117(10) 1.3882(8) 0.6106(7) 0.063(3) Uani 1 1 d . . . . .
C17 C 0.7719(10) 1.3820(8) 0.6847(6) 0.057(3) Uani 1 1 d . . . . .
H17 H 0.8275 1.4257 0.7081 0.069 Uiso 1 1 calc R U . . .
C18 C 0.7449(10) 1.3102(7) 0.7195(7) 0.055(3) Uani 1 1 d . . . . .
C19 C 0.7872(10) 1.2815(8) 0.7955(7) 0.054(3) Uani 1 1 d . . . . .
C20 C 0.9153(11) 1.3135(9) 0.9180(7) 0.064(3) Uani 1 1 d . . . . .
H20 H 0.8630 1.2698 0.9318 0.077 Uiso 1 1 calc R U . . .
C21 C 0.9169(12) 1.4024(10) 0.9585(8) 0.086(4) Uani 1 1 d . . . . .
H21A H 0.9473 1.3911 1.0103 0.129 Uiso 1 1 calc R U . . .
H21B H 0.8398 1.4265 0.9478 0.129 Uiso 1 1 calc R U . . .
H21C H 0.9646 1.4472 0.9437 0.129 Uiso 1 1 calc R U . . .
C101 C 0.4873(10) 1.1494(8) 0.1565(6) 0.055(3) Uani 1 1 d . . . . .
C102 C 0.4940(11) 1.0869(9) 0.1039(8) 0.073(4) Uani 1 1 d . . . . .
H102 H 0.5353 1.1023 0.0715 0.088 Uiso 1 1 calc R U . . .
C103 C 0.4405(15) 1.0021(10) 0.0984(9) 0.092(5) Uani 1 1 d . . . . .
H103 H 0.4434 0.9607 0.0612 0.111 Uiso 1 1 calc R U . . .
C104 C 0.3848(14) 0.9785(12) 0.1455(12) 0.096(5) Uani 1 1 d . . . . .
H104 H 0.3517 0.9194 0.1434 0.115 Uiso 1 1 calc R U . . .
C105 C 0.3764(12) 1.0405(12) 0.1965(10) 0.089(5) Uani 1 1 d . . . . .
H105 H 0.3343 1.0241 0.2282 0.107 Uiso 1 1 calc R U . . .
C106 C 0.4264(12) 1.1254(10) 0.2037(8) 0.080(4) Uani 1 1 d . . . . .
H106 H 0.4196 1.1668 0.2399 0.096 Uiso 1 1 calc R U . . .
C201 C 1.0284(11) 1.2700(8) 0.9344(6) 0.058(3) Uani 1 1 d . . . . .
C202 C 1.0487(15) 1.1845(9) 0.9658(7) 0.083(4) Uani 1 1 d . . . . .
H202 H 0.9884 1.1516 0.9752 0.100 Uiso 1 1 calc R U . . .
C203 C 1.1561(18) 1.1455(12) 0.9840(8) 0.097(5) Uani 1 1 d . . . . .
H203 H 1.1689 1.0869 1.0063 0.116 Uiso 1 1 calc R U . . .
C204 C 1.2437(16) 1.1917(13) 0.9696(8) 0.088(5) Uani 1 1 d . . . . .
H204 H 1.3166 1.1647 0.9804 0.105 Uiso 1 1 calc R U . . .
C205 C 1.2246(14) 1.2762(12) 0.9400(8) 0.088(4) Uani 1 1 d . . . . .
H205 H 1.2854 1.3094 0.9316 0.105 Uiso 1 1 calc R U . . .
C206 C 1.1177(12) 1.3155(10) 0.9215(7) 0.074(4) Uani 1 1 d . . . . .
H206 H 1.1062 1.3744 0.8997 0.089 Uiso 1 1 calc R U . . .
F1 F 0.8298(13) 1.5443(6) 0.4288(6) 0.146(5) Uani 1 1 d . . . . .
F2 F 0.6505(12) 1.5537(6) 0.4086(5) 0.150(5) Uani 1 1 d . . . . .
F3 F 0.8683(11) 1.6305(7) 0.5458(5) 0.127(3) Uani 1 1 d . . . . .
F4 F 0.7017(10) 1.6819(6) 0.4994(4) 0.126(4) Uani 1 1 d . . . . .
F5 F 0.7931(10) 1.5768(6) 0.6459(4) 0.125(4) Uani 1 1 d . . . . .
F6 F 0.6240(12) 1.5834(7) 0.5804(6) 0.136(4) Uani 1 1 d . . . . .
S3 S 0.6165(3) 0.8924(2) 0.67476(16) 0.0590(9) Uani 1 1 d . . . . .
S4 S 0.9209(3) 0.6485(2) 0.83462(19) 0.0723(10) Uani 1 1 d . . . . .
O3 O 0.4589(7) 0.9663(5) 0.7556(4) 0.056(2) Uani 1 1 d . . . . .
N3 N 0.5657(8) 1.0908(6) 0.7997(5) 0.052(2) Uani 1 1 d . . . . .
H3 H 0.6223 1.1252 0.7964 0.062 Uiso 1 1 calc R U . . .
C22 C 0.4180(10) 1.1979(9) 0.8065(7) 0.069(3) Uani 1 1 d . . . . .
H22A H 0.4621 1.2502 0.7980 0.104 Uiso 1 1 calc R U . . .
H22B H 0.3699 1.2178 0.8356 0.104 Uiso 1 1 calc R U . . .
H22C H 0.3707 1.1740 0.7603 0.104 Uiso 1 1 calc R U . . .
C23 C 0.4974(10) 1.1234(7) 0.8460(6) 0.052(3) Uani 1 1 d . . . . .
H23 H 0.4511 1.0710 0.8547 0.063 Uiso 1 1 calc R U . . .
C24 C 0.5459(10) 1.0116(7) 0.7625(6) 0.047(3) Uani 1 1 d . . . . .
C25 C 0.6392(11) 0.9803(7) 0.7366(6) 0.052(3) Uani 1 1 d . . . . .
C26 C 0.7519(9) 1.0071(8) 0.7567(6) 0.049(3) Uani 1 1 d . . . . .
H26 H 0.7809 1.0579 0.7871 0.059 Uiso 1 1 calc R U . . .
C27 C 0.8172(9) 0.9509(8) 0.7272(6) 0.047(3) Uani 1 1 d . . . . .
C28 C 0.7565(9) 0.8868(8) 0.6795(7) 0.055(3) Uani 1 1 d . . . . .
C29 C 0.7979(12) 0.8149(9) 0.6364(7) 0.070(4) Uani 1 1 d . . . . .
H29A H 0.8723 0.8327 0.6329 0.105 Uiso 1 1 calc R U . . .
H29B H 0.7444 0.8103 0.5881 0.105 Uiso 1 1 calc R U . . .
H29C H 0.8036 0.7554 0.6607 0.105 Uiso 1 1 calc R U . . .
C30 C 0.9417(11) 0.9561(8) 0.7483(7) 0.056(3) Uani 1 1 d . . . . .
C31 C 1.0007(13) 1.0423(9) 0.7458(9) 0.074(4) Uani 1 1 d . . . . .
C32 C 1.1285(12) 1.0230(8) 0.7700(9) 0.068(4) Uani 1 1 d . . . . .
C34 C 1.0151(10) 0.8889(8) 0.7747(6) 0.056(3) Uani 1 1 d . . . . .
C35 C 0.8548(11) 0.8225(9) 0.8660(7) 0.069(4) Uani 1 1 d . . . . .
H35A H 0.8914 0.8820 0.8800 0.104 Uiso 1 1 calc R U . . .
H35B H 0.8482 0.7904 0.9088 0.104 Uiso 1 1 calc R U . . .
H35C H 0.7794 0.8319 0.8322 0.104 Uiso 1 1 calc R U . . .
C36 C 0.9256(11) 0.7651(9) 0.8300(7) 0.064(3) Uani 1 1 d . . . . .
C37 C 0.9961(10) 0.7941(8) 0.7904(6) 0.053(3) Uani 1 1 d . . . . .
C38 C 1.0479(10) 0.7176(8) 0.7670(6) 0.059(3) Uani 1 1 d . . . . .
H38 H 1.1012 0.7241 0.7409 0.070 Uiso 1 1 calc R U . . .
C39 C 1.0155(9) 0.6370(8) 0.7850(7) 0.056(3) Uani 1 1 d . . . . .
C301 C 0.5811(10) 1.1512(9) 0.9178(6) 0.058(3) Uani 1 1 d . . . . .
C302 C 0.6564(12) 1.0828(10) 0.9548(8) 0.074(4) Uani 1 1 d . . . . .
H302 H 0.6508 1.0215 0.9375 0.089 Uiso 1 1 calc R U . . .
C303 C 0.7405(12) 1.1085(13) 1.0184(8) 0.084(5) Uani 1 1 d . . . . .
H303 H 0.7933 1.0639 1.0438 0.101 Uiso 1 1 calc R U . . .
C304 C 0.7473(13) 1.1945(15) 1.0438(8) 0.084(4) Uani 1 1 d . . . . .
H304 H 0.8033 1.2100 1.0873 0.100 Uiso 1 1 calc R U . . .
C305 C 0.6748(14) 1.2585(12) 1.0075(8) 0.084(4) Uani 1 1 d . . . . .
H305 H 0.6819 1.3195 1.0255 0.101 Uiso 1 1 calc R U . . .
C306 C 0.5877(11) 1.2383(9) 0.9430(6) 0.063(3) Uani 1 1 d . . . . .
H306 H 0.5361 1.2841 0.9186 0.075 Uiso 1 1 calc R U . . .
O4A O 1.0009(12) 0.4706(10) 0.7778(9) 0.068(5) Uiso 0.664(14) 1 d . . P A 1
N4A N 1.1191(12) 0.5324(11) 0.7252(10) 0.051(5) Uiso 0.664(14) 1 d . . P A 1
H4A H 1.1449 0.5834 0.7117 0.061 Uiso 0.664(14) 1 calc R U P A 1
C40A C 1.0512(16) 0.5389(12) 0.7625(10) 0.036(5) Uiso 0.664(14) 1 d . . P A 1
C41A C 1.157(2) 0.4457(17) 0.7033(14) 0.076(7) Uiso 0.664(14) 1 d . . P A 1
H41A H 1.0955 0.3987 0.6952 0.091 Uiso 0.664(14) 1 calc R U P A 1
C42A C 1.259(3) 0.417(2) 0.7651(18) 0.122(11) Uiso 0.664(14) 1 d . . P A 1
H42A H 1.2729 0.3510 0.7610 0.183 Uiso 0.664(14) 1 calc R U P A 1
H42B H 1.2438 0.4285 0.8109 0.183 Uiso 0.664(14) 1 calc R U P A 1
H42C H 1.3252 0.4516 0.7630 0.183 Uiso 0.664(14) 1 calc R U P A 1
C401 C 1.1902(18) 0.4595(12) 0.6355(9) 0.120(5) Uani 0.664(14) 1 d G . P A 1
C402 C 1.1078(13) 0.4667(12) 0.5694(12) 0.120(5) Uani 0.664(14) 1 d G . P A 1
H402 H 1.0302 0.4629 0.5668 0.145 Uiso 0.664(14) 1 calc R U P A 1
C403 C 1.1390(15) 0.4795(12) 0.5071(9) 0.120(5) Uani 0.664(14) 1 d G . P A 1
H403 H 1.0827 0.4844 0.4619 0.145 Uiso 0.664(14) 1 calc R U P A 1
C404 C 1.2526(18) 0.4851(11) 0.5109(9) 0.120(5) Uani 0.664(14) 1 d G . P A 1
H404 H 1.2739 0.4938 0.4684 0.145 Uiso 0.664(14) 1 calc R U P A 1
C405 C 1.3350(13) 0.4779(10) 0.5771(12) 0.120(5) Uani 0.664(14) 1 d G . P A 1
H405 H 1.4126 0.4817 0.5797 0.145 Uiso 0.664(14) 1 calc R U P A 1
C406 C 1.3038(16) 0.4651(11) 0.6393(9) 0.120(5) Uani 0.664(14) 1 d G . P A 1
H406 H 1.3601 0.4601 0.6845 0.145 Uiso 0.664(14) 1 calc R U P A 1
O4B O 0.9857(18) 0.4841(16) 0.8052(13) 0.039(7) Uiso 0.336(14) 1 d . . P A 2
N4B N 1.122(3) 0.530(2) 0.7594(19) 0.044(8) Uiso 0.336(14) 1 d . . P A 2
H4B H 1.1573 0.5778 0.7484 0.053 Uiso 0.336(14) 1 calc R U P A 2
C40B C 1.030(3) 0.553(3) 0.787(2) 0.041(10) Uiso 0.336(14) 1 d . . P A 2
C41B C 1.166(4) 0.441(3) 0.746(3) 0.071(12) Uiso 0.336(14) 1 d . . P A 2
H41B H 1.1267 0.3945 0.7685 0.086 Uiso 0.336(14) 1 calc R U P A 2
C42B C 1.294(4) 0.444(3) 0.798(2) 0.071(12) Uiso 0.336(14) 1 d . . P A 2
H42D H 1.3251 0.3816 0.8048 0.106 Uiso 0.336(14) 1 calc R U P A 2
H42E H 1.2946 0.4692 0.8450 0.106 Uiso 0.336(14) 1 calc R U P A 2
H42F H 1.3394 0.4826 0.7766 0.106 Uiso 0.336(14) 1 calc R U P A 2
C411 C 1.140(5) 0.417(3) 0.6750(19) 0.157(14) Uani 0.336(14) 1 d G . P A 2
C412 C 1.098(5) 0.472(2) 0.614(3) 0.157(14) Uani 0.336(14) 1 d G . P A 2
H412 H 1.0809 0.5343 0.6192 0.188 Uiso 0.336(14) 1 calc R U P A 2
C413 C 1.081(4) 0.434(3) 0.546(2) 0.157(14) Uani 0.336(14) 1 d G . P A 2
H413 H 1.0522 0.4712 0.5047 0.188 Uiso 0.336(14) 1 calc R U P A 2
C414 C 1.106(4) 0.342(3) 0.5389(18) 0.157(14) Uani 0.336(14) 1 d G . P A 2
H414 H 1.0940 0.3167 0.4925 0.188 Uiso 0.336(14) 1 calc R U P A 2
C415 C 1.148(4) 0.288(2) 0.600(2) 0.157(14) Uani 0.336(14) 1 d G . P A 2
H415 H 1.1645 0.2253 0.5947 0.188 Uiso 0.336(14) 1 calc R U P A 2
C416 C 1.165(4) 0.326(3) 0.6677(19) 0.157(14) Uani 0.336(14) 1 d G . P A 2
H416 H 1.1932 0.2884 0.7092 0.188 Uiso 0.336(14) 1 calc R U P A 2
F7A F 0.9621(13) 1.0919(10) 0.6876(11) 0.077(3) Uani 0.589(14) 1 d . . P B 3
F8A F 0.9906(13) 1.1010(10) 0.8042(10) 0.077(3) Uani 0.589(14) 1 d . . P B 3
F9A F 1.1569(17) 1.0141(14) 0.7057(10) 0.089(5) Uani 0.589(14) 1 d . . P B 3
F10A F 1.1993(15) 1.0808(10) 0.8111(12) 0.081(6) Uani 0.589(14) 1 d . . P B 3
F11A F 1.2174(16) 0.8742(12) 0.7862(17) 0.086(7) Uani 0.589(14) 1 d . . P B 3
F12A F 1.1750(12) 0.9366(11) 0.8765(8) 0.079(5) Uani 0.589(14) 1 d . . P B 3
C33A C 1.140(3) 0.9255(18) 0.802(2) 0.053(7) Uiso 0.589(14) 1 d . . P B 3
F7B F 0.977(2) 1.0598(16) 0.6630(15) 0.077(3) Uani 0.411(14) 1 d . . P B 4
F8B F 0.9588(18) 1.1222(15) 0.7631(15) 0.077(3) Uani 0.411(14) 1 d . . P B 4
F9B F 1.186(2) 1.0670(18) 0.7310(19) 0.093(9) Uani 0.411(14) 1 d . . P B 4
F10B F 1.150(2) 1.058(2) 0.8337(15) 0.100(9) Uani 0.411(14) 1 d . . P B 4
F11B F 1.1596(19) 0.8885(13) 0.7170(16) 0.082(7) Uani 0.411(14) 1 d . . P B 4
F12B F 1.208(2) 0.893(2) 0.833(2) 0.091(10) Uani 0.411(14) 1 d . . P B 4
C33B C 1.129(4) 0.923(3) 0.769(3) 0.076(15) Uiso 0.411(14) 1 d . . P B 4

loop_
_atom_site_aniso_label
_atom_site_aniso_U_11
_atom_site_aniso_U_22
_atom_site_aniso_U_33
_atom_site_aniso_U_23
_atom_site_aniso_U_13
_atom_site_aniso_U_12
S1 0.088(2) 0.0450(18) 0.073(2) -0.0075(18) -0.0088(18) 0.0187(17)
S2 0.091(3) 0.082(3) 0.075(2) 0.006(2) -0.0036(19) -0.039(2)
O1 0.075(6) 0.044(5) 0.072(6) -0.008(4) 0.024(4) 0.004(4)
O2 0.090(6) 0.052(5) 0.065(6) -0.003(5) 0.024(5) -0.015(5)
N1 0.049(5) 0.042(5) 0.052(6) -0.008(5) 0.016(5) 0.000(4)
N2 0.063(6) 0.049(6) 0.060(7) -0.001(5) 0.004(5) -0.013(5)
C1 0.095(10) 0.050(7) 0.050(8) 0.003(6) 0.009(7) 0.009(7)
C2 0.078(8) 0.049(8) 0.049(8) -0.002(6) 0.019(6) 0.002(6)
C3 0.064(8) 0.035(7) 0.062(8) -0.003(6) 0.015(7) 0.000(6)
C4 0.057(7) 0.033(6) 0.055(7) -0.013(6) 0.000(5) 0.008(5)
C5 0.058(7) 0.037(7) 0.054(8) 0.003(6) 0.010(6) 0.003(5)
C6 0.086(9) 0.032(7) 0.051(8) -0.010(6) 0.001(7) 0.007(6)
C7 0.089(10) 0.045(8) 0.067(9) -0.015(7) -0.014(7) 0.014(7)
C8 0.116(12) 0.066(9) 0.083(11) -0.011(9) -0.018(9) 0.016(9)
C9 0.100(10) 0.034(7) 0.053(8) -0.003(7) -0.001(7) 0.004(6)
C10 0.151(15) 0.039(8) 0.044(8) -0.001(7) -0.007(10) 0.007(8)
C11 0.139(15) 0.036(8) 0.065(10) 0.013(8) -0.006(10) 0.003(8)
C12 0.120(14) 0.052(10) 0.075(11) -0.011(9) 0.001(10) 0.007(9)
C13 0.082(9) 0.034(7) 0.056(9) 0.001(7) 0.001(7) -0.011(6)
C14 0.103(12) 0.127(15) 0.059(10) -0.009(9) -0.021(8) -0.022(10)
C15 0.089(10) 0.074(9) 0.048(8) 0.026(7) -0.004(7) -0.022(8)
C16 0.068(8) 0.047(7) 0.058(8) -0.010(7) -0.006(6) -0.017(6)
C17 0.066(8) 0.043(7) 0.058(8) -0.017(7) 0.011(6) -0.010(6)
C18 0.060(7) 0.030(6) 0.061(8) 0.006(6) -0.002(6) -0.010(5)
C19 0.061(7) 0.036(7) 0.060(9) 0.006(6) 0.013(6) -0.003(6)
C20 0.073(9) 0.059(8) 0.053(8) 0.007(7) 0.008(7) -0.014(7)
C21 0.085(10) 0.077(10) 0.087(10) -0.020(9) 0.010(8) 0.016(8)
C101 0.064(7) 0.043(7) 0.049(7) -0.003(7) 0.003(6) -0.008(6)
C102 0.079(9) 0.057(9) 0.075(10) -0.003(8) 0.010(7) -0.012(7)
C103 0.117(14) 0.052(9) 0.090(13) -0.012(9) 0.003(11) -0.003(9)
C104 0.075(11) 0.082(13) 0.109(14) -0.010(12) -0.006(10) -0.023(9)
C105 0.072(10) 0.087(12) 0.106(13) 0.013(11) 0.024(9) -0.020(8)
C106 0.093(10) 0.064(10) 0.086(11) 0.001(8) 0.033(9) -0.012(8)
C201 0.078(9) 0.042(7) 0.048(7) 0.003(6) 0.012(6) 0.003(6)
C202 0.130(14) 0.056(10) 0.057(9) -0.005(8) 0.018(9) -0.016(9)
C203 0.147(16) 0.074(11) 0.056(9) 0.015(9) 0.009(10) 0.053(12)
C204 0.099(12) 0.096(13) 0.063(10) 0.002(10) 0.015(9) 0.038(10)
C205 0.094(12) 0.090(12) 0.068(10) 0.011(9) 0.007(8) 0.012(9)
C206 0.076(10) 0.067(9) 0.069(9) 0.017(7) 0.006(8) 0.011(8)
F1 0.293(16) 0.061(6) 0.133(9) -0.002(5) 0.143(11) -0.019(7)
F2 0.257(14) 0.054(5) 0.081(6) -0.004(5) -0.041(8) 0.032(7)
F3 0.165(10) 0.111(8) 0.104(7) -0.029(6) 0.038(7) -0.044(7)
F4 0.234(11) 0.074(6) 0.058(5) 0.010(5) 0.026(6) 0.062(7)
F5 0.235(12) 0.051(5) 0.060(5) -0.007(4) -0.001(6) -0.017(6)
F6 0.187(11) 0.096(7) 0.150(10) -0.007(7) 0.086(9) 0.042(8)
S3 0.069(2) 0.0462(18) 0.0544(19) -0.0083(16) 0.0070(15) -0.0036(15)
S4 0.066(2) 0.071(2) 0.074(2) 0.0248(19) 0.0111(17) -0.0087(17)
O3 0.060(5) 0.039(4) 0.068(5) -0.003(4) 0.014(4) -0.005(4)
N3 0.058(6) 0.034(5) 0.064(6) -0.004(5) 0.020(5) -0.007(4)
C22 0.064(8) 0.066(8) 0.074(9) -0.005(8) 0.016(7) 0.013(7)
C23 0.068(8) 0.037(6) 0.056(7) -0.005(6) 0.024(6) 0.005(6)
C24 0.057(7) 0.033(6) 0.045(7) -0.002(6) 0.008(6) 0.006(6)
C25 0.076(9) 0.034(6) 0.038(7) -0.006(5) 0.006(6) 0.000(6)
C26 0.051(7) 0.040(6) 0.054(7) -0.015(6) 0.011(6) -0.006(5)
C27 0.047(7) 0.041(6) 0.050(7) -0.007(6) 0.009(5) -0.005(5)
C28 0.042(6) 0.042(7) 0.084(9) -0.002(7) 0.022(6) 0.011(5)
C29 0.100(10) 0.056(8) 0.055(8) -0.022(7) 0.023(7) 0.005(7)
C30 0.075(9) 0.038(7) 0.060(8) -0.020(6) 0.027(7) -0.011(6)
C31 0.098(11) 0.036(7) 0.098(12) -0.015(8) 0.043(9) 0.004(7)
C32 0.083(11) 0.040(8) 0.081(12) -0.004(8) 0.022(8) -0.010(7)
C34 0.064(7) 0.036(7) 0.068(8) -0.009(7) 0.021(6) -0.004(6)
C35 0.080(9) 0.074(9) 0.047(8) 0.008(7) 0.009(7) 0.006(7)
C36 0.070(8) 0.065(9) 0.056(8) 0.000(7) 0.018(7) -0.006(7)
C37 0.058(7) 0.043(7) 0.055(8) 0.002(6) 0.011(6) 0.004(6)
C38 0.066(8) 0.049(8) 0.056(8) 0.008(6) 0.009(6) -0.013(6)
C39 0.062(7) 0.038(7) 0.067(8) 0.015(6) 0.016(6) -0.012(6)
C301 0.067(8) 0.051(8) 0.053(8) -0.005(7) 0.015(6) -0.003(6)
C302 0.077(9) 0.067(9) 0.079(10) 0.003(8) 0.023(8) 0.008(8)
C303 0.069(10) 0.108(14) 0.067(10) 0.013(10) 0.008(8) 0.013(8)
C304 0.081(11) 0.120(14) 0.048(9) -0.012(10) 0.016(8) -0.011(10)
C305 0.107(12) 0.088(11) 0.069(10) -0.023(10) 0.043(10) -0.018(10)
C306 0.075(8) 0.062(9) 0.050(8) -0.019(7) 0.017(7) -0.008(6)
C401 0.142(11) 0.078(7) 0.161(13) -0.037(9) 0.075(10) -0.021(8)
C402 0.142(11) 0.078(7) 0.161(13) -0.037(9) 0.075(10) -0.021(8)
C403 0.142(11) 0.078(7) 0.161(13) -0.037(9) 0.075(10) -0.021(8)
C404 0.142(11) 0.078(7) 0.161(13) -0.037(9) 0.075(10) -0.021(8)
C405 0.142(11) 0.078(7) 0.161(13) -0.037(9) 0.075(10) -0.021(8)
C406 0.142(11) 0.078(7) 0.161(13) -0.037(9) 0.075(10) -0.021(8)
C411 0.24(4) 0.11(2) 0.13(2) -0.022(19) 0.07(3) -0.01(2)
C412 0.24(4) 0.11(2) 0.13(2) -0.022(19) 0.07(3) -0.01(2)
C413 0.24(4) 0.11(2) 0.13(2) -0.022(19) 0.07(3) -0.01(2)
C414 0.24(4) 0.11(2) 0.13(2) -0.022(19) 0.07(3) -0.01(2)
C415 0.24(4) 0.11(2) 0.13(2) -0.022(19) 0.07(3) -0.01(2)
C416 0.24(4) 0.11(2) 0.13(2) -0.022(19) 0.07(3) -0.01(2)
F7A 0.083(5) 0.048(6) 0.104(11) 0.006(6) 0.035(5) 0.001(5)
F8A 0.083(5) 0.048(6) 0.104(11) 0.006(6) 0.035(5) 0.001(5)
F9A 0.120(14) 0.093(14) 0.078(12) 0.010(11) 0.064(10) -0.001(11)
F10A 0.074(11) 0.047(9) 0.121(16) -0.032(9) 0.029(10) -0.027(7)
F11A 0.063(10) 0.052(9) 0.16(2) -0.026(13) 0.054(15) -0.002(7)
F12A 0.066(9) 0.089(11) 0.076(10) 0.006(9) 0.009(8) -0.015(8)
F7B 0.083(5) 0.048(6) 0.104(11) 0.006(6) 0.035(5) 0.001(5)
F8B 0.083(5) 0.048(6) 0.104(11) 0.006(6) 0.035(5) 0.001(5)
F9B 0.083(15) 0.056(15) 0.15(3) -0.013(17) 0.054(17) -0.019(12)
F10B 0.092(19) 0.11(2) 0.092(19) -0.060(16) 0.013(14) -0.047(15)
F11B 0.075(13) 0.060(12) 0.13(2) 0.003(14) 0.055(15) 0.001(10)
F12B 0.060(16) 0.08(2) 0.12(3) 0.04(2) 0.024(19) 0.015(14)

loop_
_atom_type_symbol
_atom_type_description
_atom_type_scat_dispersion_real
_atom_type_scat_dispersion_imag
_atom_type_scat_source
C C 0.0045 0.0021 'International Tables Vol C Tables 4.2.6.8 and 6.1.1.4'
H H 0.0000 0.0000 'International Tables Vol C Tables 4.2.6.8 and 6.1.1.4'
N N 0.0084 0.0042 'International Tables Vol C Tables 4.2.6.8 and 6.1.1.4'
S S 0.1472 0.1523 'International Tables Vol C Tables 4.2.6.8 and 6.1.1.4'
O O 0.0142 0.0077 'International Tables Vol C Tables 4.2.6.8 and 6.1.1.4'
F F 0.0220 0.0131 'International Tables Vol C Tables 4.2.6.8 and 6.1.1.4'

loop_
_geom_angle_atom_site_label_1
_geom_angle_atom_site_label_2
_geom_angle_atom_site_label_3
_geom_angle
_geom_angle_site_symmetry_1
_geom_angle_site_symmetry_3
_geom_angle_publ_flag
C4 S1 C7 92.7(6) . . ?
C18 S2 C15 92.6(6) . . ?
C3 N1 C2 119.2(9) . . ?
C3 N1 H1 120.4 . . ?
C2 N1 H1 120.4 . . ?
C19 N2 C20 121.9(10) . . ?
C19 N2 H2 119.0 . . ?
C20 N2 H2 119.0 . . ?
C2 C1 H1A 109.5 . . ?
C2 C1 H1B 109.5 . . ?
H1A C1 H1B 109.5 . . ?
C2 C1 H1C 109.5 . . ?
H1A C1 H1C 109.5 . . ?
H1B C1 H1C 109.5 . . ?
N1 C2 C1 107.6(9) . . ?
N1 C2 C101 112.1(10) . . ?
C1 C2 C101 113.2(10) . . ?
N1 C2 H2A 107.9 . . ?
C1 C2 H2A 107.9 . . ?
C101 C2 H2A 107.9 . . ?
O1 C3 N1 123.5(11) . . ?
O1 C3 C4 120.1(11) . . ?
N1 C3 C4 116.4(10) . . ?
C5 C4 C3 131.2(10) . . ?
C5 C4 S1 111.4(8) . . ?
C3 C4 S1 117.3(8) . . ?
C4 C5 C6 112.8(10) . . ?
C4 C5 H5 123.6 . . ?
C6 C5 H5 123.6 . . ?
C7 C6 C5 113.2(10) . . ?
C7 C6 C9 124.8(11) . . ?
C5 C6 C9 121.9(10) . . ?
C6 C7 C8 130.8(12) . . ?
C6 C7 S1 109.7(9) . . ?
C8 C7 S1 119.5(9) . . ?
C7 C8 H8A 109.5 . . ?
C7 C8 H8B 109.5 . . ?
H8A C8 H8B 109.5 . . ?
C7 C8 H8C 109.5 . . ?
H8A C8 H8C 109.5 . . ?
H8B C8 H8C 109.5 . . ?
C13 C9 C6 130.0(12) . . ?
C13 C9 C10 110.5(12) . . ?
C6 C9 C10 119.4(12) . . ?
F2 C10 F1 105.6(14) . . ?
F2 C10 C9 112.7(14) . . ?
F1 C10 C9 114.3(14) . . ?
F2 C10 C11 107.5(13) . . ?
F1 C10 C11 111.0(15) . . ?
C9 C10 C11 105.5(12) . . ?
F4 C11 F3 106.6(12) . . ?
F4 C11 C10 115.6(12) . . ?
F3 C11 C10 109.8(16) . . ?
F4 C11 C12 112.7(15) . . ?
F3 C11 C12 106.0(12) . . ?
C10 C11 C12 105.6(12) . . ?
F5 C12 F6 103.9(15) . . ?
F5 C12 C13 114.1(12) . . ?
F6 C12 C13 112.1(13) . . ?
F5 C12 C11 114.5(14) . . ?
F6 C12 C11 108.4(13) . . ?
C13 C12 C11 104.0(13) . . ?
C9 C13 C16 129.1(11) . . ?
C9 C13 C12 111.6(12) . . ?
C16 C13 C12 119.3(13) . . ?
C15 C14 H14A 109.5 . . ?
C15 C14 H14B 109.5 . . ?
H14A C14 H14B 109.5 . . ?
C15 C14 H14C 109.5 . . ?
H14A C14 H14C 109.5 . . ?
H14B C14 H14C 109.5 . . ?
C16 C15 C14 129.0(12) . . ?
C16 C15 S2 110.7(9) . . ?
C14 C15 S2 120.3(11) . . ?
C15 C16 C17 110.8(11) . . ?
C15 C16 C13 124.0(11) . . ?
C17 C16 C13 125.2(10) . . ?
C18 C17 C16 115.4(11) . . ?
C18 C17 H17 122.3 . . ?
C16 C17 H17 122.3 . . ?
C17 C18 C19 131.2(11) . . ?
C17 C18 S2 110.4(9) . . ?
C19 C18 S2 118.2(9) . . ?
O2 C19 N2 121.7(11) . . ?
O2 C19 C18 121.2(11) . . ?
N2 C19 C18 117.0(10) . . ?
C201 C20 N2 110.6(11) . . ?
C201 C20 C21 112.8(11) . . ?
N2 C20 C21 108.0(11) . . ?
C201 C20 H20 108.4 . . ?
N2 C20 H20 108.4 . . ?
C21 C20 H20 108.4 . . ?
C20 C21 H21A 109.5 . . ?
C20 C21 H21B 109.5 . . ?
H21A C21 H21B 109.5 . . ?
C20 C21 H21C 109.5 . . ?
H21A C21 H21C 109.5 . . ?
H21B C21 H21C 109.5 . . ?
C102 C101 C106 118.8(12) . . ?
C102 C101 C2 118.6(12) . . ?
C106 C101 C2 122.6(12) . . ?
C101 C102 C103 120.5(15) . . ?
C101 C102 H102 119.7 . . ?
C103 C102 H102 119.7 . . ?
C104 C103 C102 120.2(16) . . ?
C104 C103 H103 119.9 . . ?
C102 C103 H103 119.9 . . ?
C103 C104 C105 119.3(15) . . ?
C103 C104 H104 120.3 . . ?
C105 C104 H104 120.4 . . ?
C104 C105 C106 122.8(15) . . ?
C104 C105 H105 118.6 . . ?
C106 C105 H105 118.6 . . ?
C105 C106 C101 118.3(15) . . ?
C105 C106 H106 120.9 . . ?
C101 C106 H106 120.9 . . ?
C206 C201 C202 117.8(13) . . ?
C206 C201 C20 121.0(11) . . ?
C202 C201 C20 121.2(13) . . ?
C201 C202 C203 121.1(15) . . ?
C201 C202 H202 119.5 . . ?
C203 C202 H202 119.5 . . ?
C204 C203 C202 120.1(15) . . ?
C204 C203 H203 120.0 . . ?
C202 C203 H203 120.0 . . ?
C205 C204 C203 119.0(16) . . ?
C205 C204 H204 120.5 . . ?
C203 C204 H204 120.5 . . ?
C204 C205 C206 121.4(17) . . ?
C204 C205 H205 119.3 . . ?
C206 C205 H205 119.3 . . ?
C201 C206 C205 120.7(14) . . ?
C201 C206 H206 119.7 . . ?
C205 C206 H206 119.7 . . ?
C28 S3 C25 92.6(6) . . ?
C36 S4 C39 91.6(6) . . ?
C24 N3 C23 123.7(9) . . ?
C24 N3 H3 118.1 . . ?
C23 N3 H3 118.1 . . ?
C23 C22 H22A 109.5 . . ?
C23 C22 H22B 109.5 . . ?
H22A C22 H22B 109.5 . . ?
C23 C22 H22C 109.5 . . ?
H22A C22 H22C 109.5 . . ?
H22B C22 H22C 109.5 . . ?
N3 C23 C22 108.8(9) . . ?
N3 C23 C301 106.6(9) . . ?
C22 C23 C301 116.0(10) . . ?
N3 C23 H23 108.4 . . ?
C22 C23 H23 108.4 . . ?
C301 C23 H23 108.4 . . ?
O3 C24 N3 122.0(11) . . ?
O3 C24 C25 123.2(10) . . ?
N3 C24 C25 114.6(10) . . ?
C26 C25 C24 130.2(10) . . ?
C26 C25 S3 110.3(9) . . ?
C24 C25 S3 119.4(9) . . ?
C25 C26 C27 112.2(10) . . ?
C25 C26 H26 123.9 . . ?
C27 C26 H26 123.9 . . ?
C28 C27 C26 114.3(10) . . ?
C28 C27 C30 122.7(10) . . ?
C26 C27 C30 122.9(10) . . ?
C27 C28 C29 129.4(10) . . ?
C27 C28 S3 110.3(8) . . ?
C29 C28 S3 120.3(9) . . ?
C28 C29 H29A 109.5 . . ?
C28 C29 H29B 109.5 . . ?
H29A C29 H29B 109.5 . . ?
C28 C29 H29C 109.5 . . ?
H29A C29 H29C 109.5 . . ?
H29B C29 H29C 109.5 . . ?
C34 C30 C31 110.8(11) . . ?
C34 C30 C27 127.3(11) . . ?
C31 C30 C27 121.8(11) . . ?
F7A C31 F8A 104.8(11) . . ?
F7A C31 C30 116.5(14) . . ?
F8B C31 C30 119.8(14) . . ?
F8A C31 C30 108.7(12) . . ?
F7A C31 C32 116.4(14) . . ?
F8B C31 C32 121.0(15) . . ?
F8A C31 C32 100.8(13) . . ?
C30 C31 C32 108.2(11) . . ?
F8B C31 F7B 98.4(16) . . ?
C30 C31 F7B 103.3(13) . . ?
C32 C31 F7B 102.0(13) . . ?
F10B C32 F9B 111(2) . . ?
F10A C32 F9A 107.9(17) . . ?
F10B C32 C33B 114(3) . . ?
F9B C32 C33B 118(3) . . ?
F10B C32 C31 97.0(17) . . ?
F10A C32 C31 120.9(13) . . ?
F9B C32 C31 114.0(16) . . ?
F9A C32 C31 104.5(14) . . ?
C33B C32 C31 101(2) . . ?
F10A C32 C33A 112.4(19) . . ?
F9A C32 C33A 104.9(16) . . ?
C31 C32 C33A 105.0(15) . . ?
C30 C34 C37 130.4(11) . . ?
C30 C34 C33B 105.6(19) . . ?
C37 C34 C33B 123(2) . . ?
C30 C34 C33A 111.8(15) . . ?
C37 C34 C33A 117.2(15) . . ?
C36 C35 H35A 109.5 . . ?
C36 C35 H35B 109.5 . . ?
H35A C35 H35B 109.5 . . ?
C36 C35 H35C 109.5 . . ?
H35A C35 H35C 109.5 . . ?
H35B C35 H35C 109.5 . . ?
C37 C36 C35 129.0(12) . . ?
C37 C36 S4 111.6(10) . . ?
C35 C36 S4 119.3(10) . . ?
C36 C37 C38 110.8(11) . . ?
C36 C37 C34 125.0(11) . . ?
C38 C37 C34 124.2(11) . . ?
C39 C38 C37 114.2(11) . . ?
C39 C38 H38 122.9 . . ?
C37 C38 H38 122.9 . . ?
C40B C39 C38 147(2) . . ?
C38 C39 C40A 126.4(12) . . ?
C40B C39 S4 101(2) . . ?
C38 C39 S4 111.7(10) . . ?
C40A C39 S4 121.9(10) . . ?
C306 C301 C302 121.2(12) . . ?
C306 C301 C23 122.1(11) . . ?
C302 C301 C23 116.6(11) . . ?
C301 C302 C303 117.7(13) . . ?
C301 C302 H302 121.1 . . ?
C303 C302 H302 121.1 . . ?
C304 C303 C302 121.4(14) . . ?
C304 C303 H303 119.3 . . ?
C302 C303 H303 119.3 . . ?
C303 C304 C305 119.8(15) . . ?
C303 C304 H304 120.1 . . ?
C305 C304 H304 120.1 . . ?
C304 C305 C306 122.3(15) . . ?
C304 C305 H305 118.8 . . ?
C306 C305 H305 118.8 . . ?
C301 C306 C305 117.5(13) . . ?
C301 C306 H306 121.2 . . ?
C305 C306 H306 121.2 . . ?
C40A N4A C41A 123.9(17) . . ?
C40A N4A H4A 118.0 . . ?
C41A N4A H4A 118.0 . . ?
O4A C40A N4A 122.4(19) . . ?
O4A C40A C39 116.6(19) . . ?
N4A C40A C39 120.6(14) . . ?
N4A C41A C401 109.6(19) . . ?
N4A C41A C42A 106(2) . . ?
C401 C41A C42A 110(2) . . ?
N4A C41A H41A 110.3 . . ?
C401 C41A H41A 110.3 . . ?
C42A C41A H41A 110.3 . . ?
C41A C42A H42A 109.5 . . ?
C41A C42A H42B 109.5 . . ?
H42A C42A H42B 109.5 . . ?
C41A C42A H42C 109.5 . . ?
H42A C42A H42C 109.5 . . ?
H42B C42A H42C 109.5 . . ?
C402 C401 C406 120.0 . . ?
C402 C401 C41A 120.2(17) . . ?
C406 C401 C41A 119.8(17) . . ?
C403 C402 C401 120.0 . . ?
C403 C402 H402 120.0 . . ?
C401 C402 H402 120.0 . . ?
C402 C403 C404 120.0 . . ?
C402 C403 H403 120.0 . . ?
C404 C403 H403 120.0 . . ?
C405 C404 C403 120.0 . . ?
C405 C404 H404 120.0 . . ?
C403 C404 H404 120.0 . . ?
C404 C405 C406 120.0 . . ?
C404 C405 H405 120.0 . . ?
C406 C405 H405 120.0 . . ?
C405 C406 C401 120.0 . . ?
C405 C406 H406 120.0 . . ?
C401 C406 H406 120.0 . . ?
C40B N4B C41B 130(3) . . ?
C40B N4B H4B 114.8 . . ?
C41B N4B H4B 114.8 . . ?
C39 C40B O4B 137(4) . . ?
C39 C40B N4B 110(3) . . ?
O4B C40B N4B 113(3) . . ?
C411 C41B N4B 114(4) . . ?
C411 C41B C42B 123(4) . . ?
N4B C41B C42B 102(3) . . ?
C411 C41B H41B 105.5 . . ?
N4B C41B H41B 105.5 . . ?
C42B C41B H41B 105.5 . . ?
C41B C42B H42D 109.5 . . ?
C41B C42B H42E 109.5 . . ?
H42D C42B H42E 109.5 . . ?
C41B C42B H42F 109.5 . . ?
H42D C42B H42F 109.5 . . ?
H42E C42B H42F 109.5 . . ?
C41B C411 C412 130(4) . . ?
C41B C411 C416 110(4) . . ?
C412 C411 C416 120.0 . . ?
C411 C412 C413 120.0 . . ?
C411 C412 H412 120.0 . . ?
C413 C412 H412 120.0 . . ?
C414 C413 C412 120.0 . . ?
C414 C413 H413 120.0 . . ?
C412 C413 H413 120.0 . . ?
C415 C414 C413 120.0 . . ?
C415 C414 H414 120.0 . . ?
C413 C414 H414 120.0 . . ?
C416 C415 C414 120.0 . . ?
C416 C415 H415 120.0 . . ?
C414 C415 H415 120.0 . . ?
C415 C416 C411 120.0 . . ?
C415 C416 H416 120.0 . . ?
C411 C416 H416 120.0 . . ?
F11A C33A F12A 107(4) . . ?
F11A C33A C32 115(2) . . ?
F12A C33A C32 106.0(19) . . ?
F11A C33A C34 116(2) . . ?
F12A C33A C34 111.0(18) . . ?
C32 C33A C34 102(2) . . ?
F11B C33B F12B 106(4) . . ?
F11B C33B C32 114(4) . . ?
F12B C33B C32 108(4) . . ?
F11B C33B C34 115(4) . . ?
F12B C33B C34 105(4) . . ?
C32 C33B C34 109(3) . . ?

loop_
_geom_bond_atom_site_label_1
_geom_bond_atom_site_label_2
_geom_bond_distance
_geom_bond_site_symmetry_2
_geom_bond_publ_flag
S1 C4 1.723(11) . ?
S1 C7 1.728(13) . ?
S2 C18 1.704(12) . ?
S2 C15 1.733(13) . ?
O1 C3 1.235(12) . ?
O2 C19 1.225(13) . ?
N1 C3 1.337(14) . ?
N1 C2 1.484(14) . ?
N1 H1 0.8800 . ?
N2 C19 1.350(14) . ?
N2 C20 1.495(15) . ?
N2 H2 0.8800 . ?
C1 C2 1.508(16) . ?
C1 H1A 0.9800 . ?
C1 H1B 0.9800 . ?
C1 H1C 0.9800 . ?
C2 C101 1.520(16) . ?
C2 H2A 1.0000 . ?
C3 C4 1.478(15) . ?
C4 C5 1.352(14) . ?
C5 C6 1.429(15) . ?
C5 H5 0.9500 . ?
C6 C7 1.384(15) . ?
C6 C9 1.449(16) . ?
C7 C8 1.495(18) . ?
C8 H8A 0.9800 . ?
C8 H8B 0.9800 . ?
C8 H8C 0.9800 . ?
C9 C13 1.363(17) . ?
C9 C10 1.489(19) . ?
C10 F2 1.339(17) . ?
C10 F1 1.35(2) . ?
C10 C11 1.511(19) . ?
C11 F4 1.308(15) . ?
C11 F3 1.348(18) . ?
C11 C12 1.55(2) . ?
C12 F5 1.328(16) . ?
C12 F6 1.349(19) . ?
C12 C13 1.495(18) . ?
C13 C16 1.445(17) . ?
C14 C15 1.507(18) . ?
C14 H14A 0.9800 . ?
C14 H14B 0.9800 . ?
C14 H14C 0.9800 . ?
C15 C16 1.379(16) . ?
C16 C17 1.418(16) . ?
C17 C18 1.343(16) . ?
C17 H17 0.9500 . ?
C18 C19 1.475(16) . ?
C20 C201 1.485(18) . ?
C20 C21 1.515(18) . ?
C20 H20 1.0000 . ?
C21 H21A 0.9800 . ?
C21 H21B 0.9800 . ?
C21 H21C 0.9800 . ?
C101 C102 1.392(17) . ?
C101 C106 1.397(18) . ?
C102 C103 1.39(2) . ?
C102 H102 0.9500 . ?
C103 C104 1.35(2) . ?
C103 H103 0.9500 . ?
C104 C105 1.37(2) . ?
C104 H104 0.9500 . ?
C105 C106 1.37(2) . ?
C105 H105 0.9500 . ?
C106 H106 0.9500 . ?
C201 C206 1.376(18) . ?
C201 C202 1.379(18) . ?
C202 C203 1.39(2) . ?
C202 H202 0.9500 . ?
C203 C204 1.38(2) . ?
C203 H203 0.9500 . ?
C204 C205 1.35(2) . ?
C204 H204 0.9500 . ?
C205 C206 1.389(19) . ?
C205 H205 0.9500 . ?
C206 H206 0.9500 . ?
S3 C28 1.712(11) . ?
S3 C25 1.724(11) . ?
S4 C36 1.705(14) . ?
S4 C39 1.734(13) . ?
O3 C24 1.238(13) . ?
N3 C24 1.347(13) . ?
N3 C23 1.485(14) . ?
N3 H3 0.8800 . ?
C22 C23 1.514(15) . ?
C22 H22A 0.9800 . ?
C22 H22B 0.9800 . ?
C22 H22C 0.9800 . ?
C23 C301 1.528(16) . ?
C23 H23 1.0000 . ?
C24 C25 1.464(16) . ?
C25 C26 1.390(16) . ?
C26 C27 1.391(15) . ?
C26 H26 0.9500 . ?
C27 C28 1.373(15) . ?
C27 C30 1.477(16) . ?
C28 C29 1.523(16) . ?
C29 H29A 0.9800 . ?
C29 H29B 0.9800 . ?
C29 H29C 0.9800 . ?
C30 C34 1.333(16) . ?
C30 C31 1.461(17) . ?
C31 F7A 1.31(2) . ?
C31 F8B 1.36(3) . ?
C31 F8A 1.46(2) . ?
C31 C32 1.54(2) . ?
C31 F7B 1.57(3) . ?
C32 F10B 1.30(3) . ?
C32 F10A 1.31(2) . ?
C32 F9B 1.34(3) . ?
C32 F9A 1.40(2) . ?
C32 C33B 1.45(5) . ?
C32 C33A 1.54(3) . ?
C34 C37 1.450(15) . ?
C34 C33B 1.53(5) . ?
C34 C33A 1.58(3) . ?
C35 C36 1.524(18) . ?
C35 H35A 0.9800 . ?
C35 H35B 0.9800 . ?
C35 H35C 0.9800 . ?
C36 C37 1.392(17) . ?
C37 C38 1.427(16) . ?
C38 C39 1.324(15) . ?
C38 H38 0.9500 . ?
C39 C40B 1.24(4) . ?
C39 C40A 1.60(2) . ?
C301 C306 1.356(16) . ?
C301 C302 1.409(17) . ?
C302 C303 1.41(2) . ?
C302 H302 0.9500 . ?
C303 C304 1.34(2) . ?
C303 H303 0.9500 . ?
C304 C305 1.34(2) . ?
C304 H304 0.9500 . ?
C305 C306 1.423(19) . ?
C305 H305 0.9500 . ?
C306 H306 0.9500 . ?
O4A C40A 1.26(2) . ?
N4A C40A 1.27(3) . ?
N4A C41A 1.46(3) . ?
N4A H4A 0.8800 . ?
C41A C401 1.51(3) . ?
C41A C42A 1.52(4) . ?
C41A H41A 1.0000 . ?
C42A H42A 0.9800 . ?
C42A H42B 0.9800 . ?
C42A H42C 0.9800 . ?
C401 C402 1.3900 . ?
C401 C406 1.3900 . ?
C402 C403 1.3900 . ?
C402 H402 0.9500 . ?
C403 C404 1.3900 . ?
C403 H403 0.9500 . ?
C404 C405 1.3900 . ?
C404 H404 0.9500 . ?
C405 C406 1.3900 . ?
C405 H405 0.9500 . ?
C406 H406 0.9500 . ?
O4B C40B 1.24(4) . ?
N4B C40B 1.43(5) . ?
N4B C41B 1.47(5) . ?
N4B H4B 0.8800 . ?
C41B C411 1.37(6) . ?
C41B C42B 1.60(6) . ?
C41B H41B 1.0000 . ?
C42B H42D 0.9800 . ?
C42B H42E 0.9800 . ?
C42B H42F 0.9800 . ?
C411 C412 1.3900 . ?
C411 C416 1.3900 . ?
C412 C413 1.3900 . ?
C412 H412 0.9500 . ?
C413 C414 1.3900 . ?
C413 H413 0.9500 . ?
C414 C415 1.3900 . ?
C414 H414 0.9500 . ?
C415 C416 1.3900 . ?
C415 H415 0.9500 . ?
C416 H416 0.9500 . ?
F11A C33A 1.32(3) . ?
F12A C33A 1.40(4) . ?
F11B C33B 1.29(6) . ?
F12B C33B 1.40(6) . ?

loop_
_geom_torsion_atom_site_label_1
_geom_torsion_atom_site_label_2
_geom_torsion_atom_site_label_3
_geom_torsion_atom_site_label_4
_geom_torsion
_geom_torsion_site_symmetry_1
_geom_torsion_site_symmetry_2
_geom_torsion_site_symmetry_3
_geom_torsion_site_symmetry_4
_geom_torsion_publ_flag
C3 N1 C2 C1 -168.2(11) . . . . ?
C3 N1 C2 C101 66.7(13) . . . . ?
C2 N1 C3 O1 -2.8(16) . . . . ?
C2 N1 C3 C4 178.4(9) . . . . ?
O1 C3 C4 C5 167.8(12) . . . . ?
N1 C3 C4 C5 -13.4(19) . . . . ?
O1 C3 C4 S1 -8.2(15) . . . . ?
N1 C3 C4 S1 170.7(8) . . . . ?
C7 S1 C4 C5 2.8(10) . . . . ?
C7 S1 C4 C3 179.6(10) . . . . ?
C3 C4 C5 C6 179.3(12) . . . . ?
S1 C4 C5 C6 -4.5(14) . . . . ?
C4 C5 C6 C7 4.4(17) . . . . ?
C4 C5 C6 C9 -179.2(12) . . . . ?
C5 C6 C7 C8 178.5(15) . . . . ?
C9 C6 C7 C8 2(3) . . . . ?
C5 C6 C7 S1 -2.2(16) . . . . ?
C9 C6 C7 S1 -178.5(11) . . . . ?
C4 S1 C7 C6 -0.3(12) . . . . ?
C4 S1 C7 C8 179.1(13) . . . . ?
C7 C6 C9 C13 -46(2) . . . . ?
C5 C6 C9 C13 138.5(14) . . . . ?
C7 C6 C9 C10 137.2(16) . . . . ?
C5 C6 C9 C10 -39(2) . . . . ?
C13 C9 C10 F2 -104.4(15) . . . . ?
C6 C9 C10 F2 73.4(19) . . . . ?
C13 C9 C10 F1 135.0(13) . . . . ?
C6 C9 C10 F1 -47.3(18) . . . . ?
C13 C9 C10 C11 12.7(19) . . . . ?
C6 C9 C10 C11 -169.6(14) . . . . ?
F2 C10 C11 F4 -21(2) . . . . ?
F1 C10 C11 F4 93.7(19) . . . . ?
C9 C10 C11 F4 -141.9(15) . . . . ?
F2 C10 C11 F3 -142.0(14) . . . . ?
F1 C10 C11 F3 -26.9(16) . . . . ?
C9 C10 C11 F3 97.4(16) . . . . ?
F2 C10 C11 C12 104.1(16) . . . . ?
F1 C10 C11 C12 -140.8(14) . . . . ?
C9 C10 C11 C12 -16.4(19) . . . . ?
F4 C11 C12 F5 -93.2(18) . . . . ?
F3 C11 C12 F5 23.1(18) . . . . ?
C10 C11 C12 F5 139.6(15) . . . . ?
F4 C11 C12 F6 22.3(18) . . . . ?
F3 C11 C12 F6 138.6(13) . . . . ?
C10 C11 C12 F6 -104.9(15) . . . . ?
F4 C11 C12 C13 141.7(13) . . . . ?
F3 C11 C12 C13 -102.0(13) . . . . ?
C10 C11 C12 C13 14.5(17) . . . . ?
C6 C9 C13 C16 -4(2) . . . . ?
C10 C9 C13 C16 173.0(13) . . . . ?
C6 C9 C13 C12 179.3(14) . . . . ?
C10 C9 C13 C12 -3.3(17) . . . . ?
F5 C12 C13 C9 -132.5(15) . . . . ?
F6 C12 C13 C9 109.7(15) . . . . ?
C11 C12 C13 C9 -7.2(17) . . . . ?
F5 C12 C13 C16 51(2) . . . . ?
F6 C12 C13 C16 -67.0(16) . . . . ?
C11 C12 C13 C16 176.1(12) . . . . ?
C18 S2 C15 C16 -0.9(12) . . . . ?
C18 S2 C15 C14 179.8(14) . . . . ?
C14 C15 C16 C17 178.0(16) . . . . ?
S2 C15 C16 C17 -1.2(16) . . . . ?
C14 C15 C16 C13 -2(3) . . . . ?
S2 C15 C16 C13 179.2(11) . . . . ?
C9 C13 C16 C15 -50(2) . . . . ?
C12 C13 C16 C15 126.4(15) . . . . ?
C9 C13 C16 C17 130.9(15) . . . . ?
C12 C13 C16 C17 -53.1(19) . . . . ?
C15 C16 C17 C18 3.6(17) . . . . ?
C13 C16 C17 C18 -176.8(12) . . . . ?
C16 C17 C18 C19 -179.3(12) . . . . ?
C16 C17 C18 S2 -4.3(14) . . . . ?
C15 S2 C18 C17 2.9(11) . . . . ?
C15 S2 C18 C19 178.7(10) . . . . ?
C20 N2 C19 O2 -1.7(18) . . . . ?
C20 N2 C19 C18 177.3(10) . . . . ?
C17 C18 C19 O2 177.4(13) . . . . ?
S2 C18 C19 O2 2.7(16) . . . . ?
C17 C18 C19 N2 -1.7(19) . . . . ?
S2 C18 C19 N2 -176.4(9) . . . . ?
C19 N2 C20 C201 104.4(13) . . . . ?
C19 N2 C20 C21 -131.7(12) . . . . ?
N1 C2 C101 C102 -147.0(11) . . . . ?
C1 C2 C101 C102 91.0(13) . . . . ?
N1 C2 C101 C106 32.6(16) . . . . ?
C1 C2 C101 C106 -89.4(15) . . . . ?
C106 C101 C102 C103 0.2(19) . . . . ?
C2 C101 C102 C103 179.8(12) . . . . ?
C101 C102 C103 C104 -2(2) . . . . ?
C102 C103 C104 C105 3(2) . . . . ?
C103 C104 C105 C106 -3(2) . . . . ?
C104 C105 C106 C101 1(2) . . . . ?
C102 C101 C106 C105 0.6(19) . . . . ?
C2 C101 C106 C105 -179.0(12) . . . . ?
N2 C20 C201 C206 61.9(15) . . . . ?
C21 C20 C201 C206 -59.2(16) . . . . ?
N2 C20 C201 C202 -120.9(12) . . . . ?
C21 C20 C201 C202 118.0(14) . . . . ?
C206 C201 C202 C203 0.1(19) . . . . ?
C20 C201 C202 C203 -177.2(13) . . . . ?
C201 C202 C203 C204 -1(2) . . . . ?
C202 C203 C204 C205 2(2) . . . . ?
C203 C204 C205 C206 -2(2) . . . . ?
C202 C201 C206 C205 -0.3(19) . . . . ?
C20 C201 C206 C205 177.0(13) . . . . ?
C204 C205 C206 C201 1(2) . . . . ?
C24 N3 C23 C22 -102.9(12) . . . . ?
C24 N3 C23 C301 131.4(10) . . . . ?
C23 N3 C24 O3 11.0(16) . . . . ?
C23 N3 C24 C25 -164.1(10) . . . . ?
O3 C24 C25 C26 -159.3(12) . . . . ?
N3 C24 C25 C26 15.8(17) . . . . ?
O3 C24 C25 S3 16.9(15) . . . . ?
N3 C24 C25 S3 -168.1(8) . . . . ?
C28 S3 C25 C26 3.3(9) . . . . ?
C28 S3 C25 C24 -173.6(9) . . . . ?
C24 C25 C26 C27 170.8(11) . . . . ?
S3 C25 C26 C27 -5.6(13) . . . . ?
C25 C26 C27 C28 5.8(15) . . . . ?
C25 C26 C27 C30 -170.9(11) . . . . ?
C26 C27 C28 C29 179.4(12) . . . . ?
C30 C27 C28 C29 -4(2) . . . . ?
C26 C27 C28 S3 -3.2(13) . . . . ?
C30 C27 C28 S3 173.5(9) . . . . ?
C25 S3 C28 C27 -0.1(9) . . . . ?
C25 S3 C28 C29 177.6(10) . . . . ?
C28 C27 C30 C34 -54.0(18) . . . . ?
C26 C27 C30 C34 122.5(14) . . . . ?
C28 C27 C30 C31 129.7(13) . . . . ?
C26 C27 C30 C31 -53.9(17) . . . . ?
C34 C30 C31 F7A 137.3(14) . . . . ?
C27 C30 C31 F7A -45.8(18) . . . . ?
C34 C30 C31 F8B -140.5(19) . . . . ?
C27 C30 C31 F8B 36(2) . . . . ?
C34 C30 C31 F8A -104.7(14) . . . . ?
C27 C30 C31 F8A 72.2(17) . . . . ?
C34 C30 C31 C32 4.0(16) . . . . ?
C27 C30 C31 C32 -179.1(11) . . . . ?
C34 C30 C31 F7B 111.5(14) . . . . ?
C27 C30 C31 F7B -71.6(16) . . . . ?
F8B C31 C32 F10B 40(3) . . . . ?
C30 C31 C32 F10B -104.4(19) . . . . ?
F7B C31 C32 F10B 147(2) . . . . ?
F7A C31 C32 F10A 86(2) . . . . ?
F8A C31 C32 F10A -26(2) . . . . ?
C30 C31 C32 F10A -140.2(18) . . . . ?
F8B C31 C32 F9B -77(3) . . . . ?
C30 C31 C32 F9B 139(2) . . . . ?
F7B C31 C32 F9B 30(2) . . . . ?
F7A C31 C32 F9A -35.2(19) . . . . ?
F8A C31 C32 F9A -147.8(15) . . . . ?
C30 C31 C32 F9A 98.2(15) . . . . ?
F8B C31 C32 C33B 156(3) . . . . ?
C30 C31 C32 C33B 12(3) . . . . ?
F7B C31 C32 C33B -97(3) . . . . ?
F7A C31 C32 C33A -145.3(18) . . . . ?
F8A C31 C32 C33A 102.1(18) . . . . ?
C30 C31 C32 C33A -12(2) . . . . ?
C31 C30 C34 C37 176.5(12) . . . . ?
C27 C30 C34 C37 0(2) . . . . ?
C31 C30 C34 C33B -17(3) . . . . ?
C27 C30 C34 C33B 166(3) . . . . ?
C31 C30 C34 C33A 5.8(19) . . . . ?
C27 C30 C34 C33A -170.9(16) . . . . ?
C39 S4 C36 C37 1.1(10) . . . . ?
C39 S4 C36 C35 179.9(10) . . . . ?
C35 C36 C37 C38 179.2(11) . . . . ?
S4 C36 C37 C38 -2.2(13) . . . . ?
C35 C36 C37 C34 -1(2) . . . . ?
S4 C36 C37 C34 177.9(9) . . . . ?
C30 C34 C37 C36 -50(2) . . . . ?
C33B C34 C37 C36 146(3) . . . . ?
C33A C34 C37 C36 120.6(17) . . . . ?
C30 C34 C37 C38 130.4(14) . . . . ?
C33B C34 C37 C38 -34(3) . . . . ?
C33A C34 C37 C38 -59(2) . . . . ?
C36 C37 C38 C39 2.6(15) . . . . ?
C34 C37 C38 C39 -177.6(11) . . . . ?
C37 C38 C39 C40B -172(4) . . . . ?
C37 C38 C39 C40A 175.6(12) . . . . ?
C37 C38 C39 S4 -1.7(13) . . . . ?
C36 S4 C39 C40B 175.2(18) . . . . ?
C36 S4 C39 C38 0.3(10) . . . . ?
C36 S4 C39 C40A -177.1(11) . . . . ?
N3 C23 C301 C306 118.3(12) . . . . ?
C22 C23 C301 C306 -3.0(17) . . . . ?
N3 C23 C301 C302 -58.0(13) . . . . ?
C22 C23 C301 C302 -179.3(11) . . . . ?
C306 C301 C302 C303 -1.2(19) . . . . ?
C23 C301 C302 C303 175.1(12) . . . . ?
C301 C302 C303 C304 1(2) . . . . ?
C302 C303 C304 C305 -2(2) . . . . ?
C303 C304 C305 C306 2(2) . . . . ?
C302 C301 C306 C305 1.2(18) . . . . ?
C23 C301 C306 C305 -174.9(11) . . . . ?
C304 C305 C306 C301 -1(2) . . . . ?
C41A N4A C40A O4A -8(3) . . . . ?
C41A N4A C40A C39 179.2(16) . . . . ?
C38 C39 C40A O4A -171.7(14) . . . . ?
S4 C39 C40A O4A 5(2) . . . . ?
C38 C39 C40A N4A 2(2) . . . . ?
S4 C39 C40A N4A 178.8(14) . . . . ?
C40A N4A C41A C401 154(2) . . . . ?
C40A N4A C41A C42A -87(3) . . . . ?
N4A C41A C401 C402 -77.6(19) . . . . ?
C42A C41A C401 C402 166.1(18) . . . . ?
N4A C41A C401 C406 102.3(17) . . . . ?
C42A C41A C401 C406 -14(3) . . . . ?
C406 C401 C402 C403 0.0 . . . . ?
C41A C401 C402 C403 180.0(17) . . . . ?
C401 C402 C403 C404 0.0 . . . . ?
C402 C403 C404 C405 0.0 . . . . ?
C403 C404 C405 C406 0.0 . . . . ?
C404 C405 C406 C401 0.0 . . . . ?
C402 C401 C406 C405 0.0 . . . . ?
C41A C401 C406 C405 -180.0(17) . . . . ?
C38 C39 C40B O4B -177(3) . . . . ?
S4 C39 C40B O4B 12(5) . . . . ?
C38 C39 C40B N4B 1(5) . . . . ?
S4 C39 C40B N4B -170(2) . . . . ?
C41B N4B C40B C39 -176(4) . . . . ?
C41B N4B C40B O4B 3(6) . . . . ?
C40B N4B C41B C411 106(5) . . . . ?
C40B N4B C41B C42B -119(4) . . . . ?
N4B C41B C411 C412 14(6) . . . . ?
C42B C41B C411 C412 -110(5) . . . . ?
N4B C41B C411 C416 -168(3) . . . . ?
C42B C41B C411 C416 68(5) . . . . ?
C41B C411 C412 C413 178(5) . . . . ?
C416 C411 C412 C413 0.0 . . . . ?
C411 C412 C413 C414 0.0 . . . . ?
C412 C413 C414 C415 0.0 . . . . ?
C413 C414 C415 C416 0.0 . . . . ?
C414 C415 C416 C411 0.0 . . . . ?
C41B C411 C416 C415 -178(4) . . . . ?
C412 C411 C416 C415 0.0 . . . . ?
F10A C32 C33A F11A -86(3) . . . . ?
F9A C32 C33A F11A 30(3) . . . . ?
C31 C32 C33A F11A 140(3) . . . . ?
F10A C32 C33A F12A 31(3) . . . . ?
F9A C32 C33A F12A 147.9(19) . . . . ?
C31 C32 C33A F12A -102(2) . . . . ?
F10A C32 C33A C34 147.2(19) . . . . ?
F9A C32 C33A C34 -95.9(18) . . . . ?
C31 C32 C33A C34 14(2) . . . . ?
C30 C34 C33A F11A -138(3) . . . . ?
C37 C34 C33A F11A 50(4) . . . . ?
C30 C34 C33A F12A 100(2) . . . . ?
C37 C34 C33A F12A -72(2) . . . . ?
C30 C34 C33A C32 -13(2) . . . . ?
C37 C34 C33A C32 175.1(13) . . . . ?
F10B C32 C33B F11B -150(3) . . . . ?
F9B C32 C33B F11B -17(5) . . . . ?
C31 C32 C33B F11B 108(3) . . . . ?
F10B C32 C33B F12B -32(5) . . . . ?
F9B C32 C33B F12B 101(5) . . . . ?
C31 C32 C33B F12B -135(4) . . . . ?
F10B C32 C33B C34 81(4) . . . . ?
F9B C32 C33B C34 -146(3) . . . . ?
C31 C32 C33B C34 -22(4) . . . . ?
C30 C34 C33B F11B -103(3) . . . . ?
C37 C34 C33B F11B 64(4) . . . . ?
C30 C34 C33B F12B 141(4) . . . . ?
C37 C34 C33B F12B -52(5) . . . . ?
C30 C34 C33B C32 26(4) . . . . ?
C37 C34 C33B C32 -167(2) . . . . ?
